data_7237201
loop_
_publ_author_name
'Fan, Weidong'
'Wang, Xia'
'Xu, Ben'
'Wang, Yutong'
'Liu, Dandan'
'Zhang, Ming'
'Shang, Yizhu'
'Dai, Fangna'
'Zhang, Liangliang'
'Sun, Daofeng'

_publ_section_title
;
 Amino-functionalized MOFs with high physicochemical stability for
 efficient gas storage/separation, dye adsorption and catalytic
 performance
;
_journal_issue 47
_journal_name_full 'Journal of Materials Chemistry A'
_journal_page_first 24486
_journal_paper_doi 10.1039/C8TA07839D
_journal_volume 6
_journal_year 2018
_chemical_formula_sum 'C80 H64 N4 O32 Zr6'
_chemical_formula_weight 2140.67
_space_group_IT_number 191
_space_group_name_Hall '-P 6 2'
_space_group_name_H-M_alt 'P 6/m m m'
_symmetry_cell_setting hexagonal
_symmetry_space_group_name_H-M 'P 6/m m m'
_atom_sites_solution_hydrogens geom
_atom_sites_solution_primary direct
_atom_sites_solution_secondary difmap
_audit_creation_method SHELXL-97
_audit_update_record
;
2018-08-09 deposited with the CCDC.
2018-11-08 downloaded from the CCDC.
;
_cell_angle_alpha 90.00
_cell_angle_beta 90.00
_cell_angle_gamma 120.00
_cell_formula_units_Z 3
_cell_length_a 40.9189(8)
_cell_length_b 40.9189(8)
_cell_length_c 15.1257(5)
_cell_measurement_reflns_used 4214
_cell_measurement_temperature 293(2)
_cell_measurement_theta_max 44.2070
_cell_measurement_theta_min 3.8390
_cell_volume 21932.8(9)
_computing_cell_refinement 'Bruker FRAMBO'
_computing_data_collection 'Bruker FRAMBO'
_computing_data_reduction 'Bruker SAINT'
_computing_molecular_graphics 'Bruker SHELXTL'
_computing_publication_material 'Bruker SHELXTL'
_computing_structure_refinement 'SHELXL-97 (Sheldrick, 1997)'
_computing_structure_solution 'SHELXS-97 (Sheldrick, 1990)'
_diffrn_ambient_temperature 293(2)
_diffrn_detector 'CCD plate'
_diffrn_detector_area_resol_mean 16.0450
_diffrn_detector_type Eos
_diffrn_measured_fraction_theta_full 0.999
_diffrn_measured_fraction_theta_max 0.999
_diffrn_measurement_device_type 'SuperNova, Dual, Cu at zero, Eos'
_diffrn_radiation_monochromator graphite
_diffrn_radiation_source 'fine-focus sealed tube'
_diffrn_radiation_type CuK\a
_diffrn_radiation_wavelength 1.54178
_diffrn_reflns_av_R_equivalents 0.2059
_diffrn_reflns_av_sigmaI/netI 0.1659
_diffrn_reflns_limit_h_max 46
_diffrn_reflns_limit_h_min -36
_diffrn_reflns_limit_k_max 34
_diffrn_reflns_limit_k_min -46
_diffrn_reflns_limit_l_max 17
_diffrn_reflns_limit_l_min -17
_diffrn_reflns_number 52032
_diffrn_reflns_theta_full 66.05
_diffrn_reflns_theta_max 66.05
_diffrn_reflns_theta_min 3.63
_exptl_absorpt_coefficient_mu 1.907
_exptl_absorpt_correction_T_max 0.7016
_exptl_absorpt_correction_T_min 0.6470
_exptl_absorpt_correction_type multi-scan
_exptl_absorpt_process_details sadabs
_exptl_crystal_colour brown
_exptl_crystal_density_diffrn 0.486
_exptl_crystal_density_method 'not measured'
_exptl_crystal_description block
_exptl_crystal_F_000 3204
_exptl_crystal_size_max 0.25
_exptl_crystal_size_mid 0.22
_exptl_crystal_size_min 0.20
_platon_squeeze_details ' '
_refine_diff_density_max 1.136
_refine_diff_density_min -1.049
_refine_diff_density_rms 0.079
_refine_ls_extinction_method none
_refine_ls_goodness_of_fit_ref 1.060
_refine_ls_hydrogen_treatment mixed
_refine_ls_matrix_type full
_refine_ls_number_parameters 152
_refine_ls_number_reflns 7128
_refine_ls_number_restraints 1
_refine_ls_restrained_S_all 1.077
_refine_ls_R_factor_all 0.1187
_refine_ls_R_factor_gt 0.0726
_refine_ls_shift/su_max 0.001
_refine_ls_shift/su_mean 0.000
_refine_ls_structure_factor_coef Fsqd
_refine_ls_weighting_details 'calc w=1/[\s^2^(Fo^2^)+(0.0154P)^2^+0.0000P] where P=(Fo^2^+2Fc^2^)/3'
_refine_ls_weighting_scheme calc
_refine_ls_wR_factor_gt 0.1358
_refine_ls_wR_factor_ref 0.1446
_reflns_number_gt 3061
_reflns_number_total 7128
_reflns_threshold_expression >2sigma(I)
_cod_data_source_file c8ta07839d2.cif
_cod_data_source_block 2
_cod_depositor_comments
;
The following automatic conversions were performed:

data item '_symmetry_cell_setting' value 'Hexagonal' was changed to
'hexagonal' in accordance with the
/home/saulius/struct/COD-crude-data/automatic-downloads/DataCite-retrospective/RSC/depositions/lib/dictionaries/cif_core.dic
dictionary named 'cif_core.dic' version 2.4.2 last updated on
2011-04-26.

Automatic conversion script
Id: cif_fix_values 6909 2019-04-08 15:41:33Z antanas 
;
_cod_original_sg_symbol_H-M P6/mmm
_cod_database_code 7237201

loop_
_symmetry_equiv_pos_as_xyz
'x, y, z'
'x-y, x, z'
'-y, -x, -z'
'-y, x-y, z'
'-x, -x+y, -z'
'x-y, -y, -z'
'-x, -y, z'
'-x+y, y, -z'
'x, x-y, -z'
'y, -x+y, z'
'-x+y, -x, z'
'y, x, -z'
'-x, -y, -z'
'-x+y, -x, -z'
'y, x, z'
'y, -x+y, -z'
'x, x-y, z'
'-x+y, y, z'
'x, y, -z'
'x-y, -y, z'
'-x, -x+y, z'
'-y, x-y, -z'
'x-y, x, -z'
'-y, -x, z'

loop_
_atom_site_label
_atom_site_type_symbol
_atom_site_fract_x
_atom_site_fract_y
_atom_site_fract_z
_atom_site_U_iso_or_equiv
_atom_site_adp_type
_atom_site_occupancy
_atom_site_symmetry_multiplicity
_atom_site_calc_flag
_atom_site_refinement_flags
Zr1 Zr 0.534557(13) 0.06911(3) 0.0000 0.0475(3) Uani 1 4 d S
Zr2 Zr 0.456942(18) 0.0000 0.11723(4) 0.0502(2) Uani 1 2 d S
N1 N 0.4670(3) 0.23352(13) 0.1680(5) 0.171(5) Uani 1 2 d S
H1 H 0.4642 0.2141 0.1404 0.205 Uiso 1 1 d R
O1 O 0.51842(11) 0.09990(10) 0.0852(2) 0.0556(12) Uani 1 1 d .
O2 O 0.46762(11) 0.05612(11) 0.1581(3) 0.0698(14) Uani 1 1 d .
O3 O 0.47497(12) 0.03074(11) 0.0000 0.0483(14) Uani 1 2 d S
O4 O 0.51621(6) 0.03243(12) 0.1091(3) 0.0636(16) Uani 1 2 d S
O5 O 0.45953(12) 0.0000 0.2661(3) 0.0722(17) Uani 1 2 d S
H5 H 0.4390 -0.0182 0.2856 0.108 Uiso 1 1 d R
O6 O 0.40504(13) 0.0000 0.1087(4) 0.098(2) Uani 1 2 d S
H6 H 0.3886 -0.0180 0.1397 0.147 Uiso 1 1 d R
C1 C 0.4912(2) 0.0884(2) 0.1361(4) 0.076(2) Uani 1 1 d D
C2 C 0.4871(2) 0.11923(17) 0.1863(4) 0.076(2) Uani 1 1 d D
C3 C 0.51516(18) 0.15851(18) 0.1685(4) 0.081(2) Uani 1 1 d .
H3 H 0.5362 0.1649 0.1335 0.097 Uiso 1 1 calc R
C4 C 0.5090(2) 0.1863(2) 0.2064(5) 0.121(3) Uani 1 1 d .
H4 H 0.5247 0.2115 0.1911 0.146 Uiso 1 1 calc R
C5 C 0.4795(2) 0.1766(2) 0.2671(4) 0.092(3) Uani 1 1 d .
C6 C 0.45569(17) 0.14012(17) 0.2866(4) 0.0580(18) Uani 1 1 d .
H6A H 0.4362 0.1340 0.3267 0.070 Uiso 1 1 calc R
C7 C 0.45953(18) 0.11186(17) 0.2486(4) 0.075(2) Uani 1 1 d .
H7 H 0.4431 0.0870 0.2651 0.090 Uiso 1 1 calc R
C8 C 0.4756(3) 0.23780(16) 0.2634(6) 0.105(4) Uani 1 2 d S
C9 C 0.4795(2) 0.20992(17) 0.3120(4) 0.087(2) Uani 1 1 d .
C10 C 0.48274(18) 0.21342(15) 0.4025(4) 0.074(2) Uani 1 1 d .
H10 H 0.4866 0.1960 0.4335 0.089 Uiso 1 1 calc R
C11 C 0.4807(2) 0.24033(12) 0.4496(5) 0.063(3) Uani 1 2 d S

loop_
_atom_site_aniso_label
_atom_site_aniso_U_11
_atom_site_aniso_U_22
_atom_site_aniso_U_33
_atom_site_aniso_U_23
_atom_site_aniso_U_13
_atom_site_aniso_U_12
Zr1 0.0525(5) 0.0332(6) 0.0503(7) 0.000 0.000 0.0166(3)
Zr2 0.0546(4) 0.0389(5) 0.0520(5) 0.000 0.0034(3) 0.0194(2)
N1 0.365(15) 0.149(6) 0.070(6) 0.025(4) 0.050(8) 0.183(7)
O1 0.079(3) 0.053(3) 0.049(3) -0.017(2) 0.004(2) 0.044(3)
O2 0.089(4) 0.036(3) 0.082(3) -0.014(2) -0.005(3) 0.030(3)
O3 0.038(3) 0.042(3) 0.027(3) 0.000 0.000 -0.009(3)
O4 0.063(3) 0.038(3) 0.082(4) 0.031(3) 0.0154(15) 0.0188(17)
O5 0.088(3) 0.054(4) 0.063(4) 0.000 0.015(3) 0.027(2)
O6 0.095(4) 0.056(4) 0.130(5) 0.000 0.026(4) 0.028(2)
C1 0.135(8) 0.084(6) 0.055(5) -0.029(5) -0.026(5) 0.089(6)
C2 0.124(7) 0.043(4) 0.061(5) 0.001(4) 0.014(4) 0.043(5)
C3 0.115(6) 0.061(5) 0.069(5) 0.003(4) 0.035(4) 0.045(5)
C4 0.184(9) 0.063(6) 0.125(7) 0.009(5) 0.029(6) 0.067(6)
C5 0.129(7) 0.115(7) 0.048(5) -0.001(5) 0.029(5) 0.073(6)
C6 0.070(5) 0.044(4) 0.059(4) 0.011(4) 0.019(4) 0.028(4)
C7 0.101(6) 0.039(4) 0.086(5) 0.017(4) 0.029(4) 0.037(4)
C8 0.192(12) 0.098(6) 0.056(7) -0.002(4) -0.004(8) 0.096(6)
C9 0.190(8) 0.068(5) 0.042(4) -0.002(4) 0.011(5) 0.094(6)
C10 0.125(6) 0.056(5) 0.065(4) 0.016(4) 0.003(5) 0.063(5)
C11 0.090(7) 0.051(4) 0.060(6) -0.002(2) -0.004(5) 0.045(3)

loop_
_atom_type_symbol
_atom_type_description
_atom_type_scat_dispersion_real
_atom_type_scat_dispersion_imag
_atom_type_scat_source
C C 0.0181 0.0091 'International Tables Vol C Tables 4.2.6.8 and 6.1.1.4'
H H 0.0000 0.0000 'International Tables Vol C Tables 4.2.6.8 and 6.1.1.4'
N N 0.0311 0.0180 'International Tables Vol C Tables 4.2.6.8 and 6.1.1.4'
O O 0.0492 0.0322 'International Tables Vol C Tables 4.2.6.8 and 6.1.1.4'
Zr Zr -0.1862 2.2449 'International Tables Vol C Tables 4.2.6.8 and 6.1.1.4'

loop_
_geom_angle_atom_site_label_1
_geom_angle_atom_site_label_2
_geom_angle_atom_site_label_3
_geom_angle
_geom_angle_site_symmetry_1
_geom_angle_site_symmetry_3
O4 Zr1 O4 103.5(3) 19 .
O4 Zr1 O1 142.57(10) 19 18_655
O4 Zr1 O1 80.86(14) . 18_655
O4 Zr1 O1 142.57(10) 19 .
O4 Zr1 O1 80.86(14) . .
O1 Zr1 O1 74.8(2) 18_655 .
O4 Zr1 O1 80.86(14) 19 19
O4 Zr1 O1 142.57(10) . 19
O1 Zr1 O1 118.2(2) 18_655 19
O1 Zr1 O1 74.7(2) . 19
O4 Zr1 O1 80.86(14) 19 8_655
O4 Zr1 O1 142.57(10) . 8_655
O1 Zr1 O1 74.7(2) 18_655 8_655
O1 Zr1 O1 118.2(2) . 8_655
O1 Zr1 O1 74.8(2) 19 8_655
O4 Zr1 O3 66.85(10) 19 .
O4 Zr1 O3 66.85(10) . .
O1 Zr1 O3 142.65(10) 18_655 .
O1 Zr1 O3 81.80(14) . .
O1 Zr1 O3 81.80(14) 19 .
O1 Zr1 O3 142.65(10) 8_655 .
O4 Zr1 O3 66.85(10) 19 18_655
O4 Zr1 O3 66.85(10) . 18_655
O1 Zr1 O3 81.80(14) 18_655 18_655
O1 Zr1 O3 142.65(10) . 18_655
O1 Zr1 O3 142.65(10) 19 18_655
O1 Zr1 O3 81.80(14) 8_655 18_655
O3 Zr1 O3 101.1(3) . 18_655
O4 Zr1 Zr2 33.79(6) 19 6
O4 Zr1 Zr2 87.99(12) . 6
O1 Zr1 Zr2 166.47(11) 18_655 6
O1 Zr1 Zr2 111.16(10) . 6
O1 Zr1 Zr2 75.30(10) 19 6
O1 Zr1 Zr2 110.95(10) 8_655 6
O3 Zr1 Zr2 33.55(5) . 6
O3 Zr1 Zr2 86.80(11) 18_655 6
O4 Zr1 Zr2 33.79(6) 19 13_655
O4 Zr1 Zr2 87.99(12) . 13_655
O1 Zr1 Zr2 111.16(10) 18_655 13_655
O1 Zr1 Zr2 166.47(11) . 13_655
O1 Zr1 Zr2 110.95(10) 19 13_655
O1 Zr1 Zr2 75.30(10) 8_655 13_655
O3 Zr1 Zr2 86.80(11) . 13_655
O3 Zr1 Zr2 33.55(5) 18_655 13_655
Zr2 Zr1 Zr2 60.46(3) 6 13_655
O4 Zr1 Zr2 87.99(12) 19 .
O4 Zr1 Zr2 33.79(6) . .
O1 Zr1 Zr2 110.95(10) 18_655 .
O1 Zr1 Zr2 75.30(10) . .
O1 Zr1 Zr2 111.16(10) 19 .
O1 Zr1 Zr2 166.47(11) 8_655 .
O3 Zr1 Zr2 33.55(5) . .
O3 Zr1 Zr2 86.80(11) 18_655 .
Zr2 Zr1 Zr2 60.89(2) 6 .
Zr2 Zr1 Zr2 91.17(3) 13_655 .
O4 Zr1 Zr2 87.99(12) 19 18_655
O4 Zr1 Zr2 33.79(6) . 18_655
O1 Zr1 Zr2 75.30(10) 18_655 18_655
O1 Zr1 Zr2 110.95(10) . 18_655
O1 Zr1 Zr2 166.47(11) 19 18_655
O1 Zr1 Zr2 111.16(10) 8_655 18_655
O3 Zr1 Zr2 86.80(11) . 18_655
O3 Zr1 Zr2 33.55(5) 18_655 18_655
Zr2 Zr1 Zr2 91.17(3) 6 18_655
Zr2 Zr1 Zr2 60.89(2) 13_655 18_655
Zr2 Zr1 Zr2 60.46(3) . 18_655
O3 Zr2 O3 63.03(19) 6 .
O3 Zr2 O4 101.06(19) 6 .
O3 Zr2 O4 67.77(16) . .
O3 Zr2 O4 67.77(16) 6 7_655
O3 Zr2 O4 101.06(19) . 7_655
O4 Zr2 O4 66.1(2) . 7_655
O3 Zr2 O6 90.03(18) 6 .
O3 Zr2 O6 90.03(18) . .
O4 Zr2 O6 146.21(10) . .
O4 Zr2 O6 146.21(10) 7_655 .
O3 Zr2 O2 136.75(14) 6 .
O3 Zr2 O2 77.51(15) . .
O4 Zr2 O2 78.10(15) . .
O4 Zr2 O2 141.21(15) 7_655 .
O6 Zr2 O2 72.21(12) . .
O3 Zr2 O2 77.51(15) 6 20
O3 Zr2 O2 136.75(14) . 20
O4 Zr2 O2 141.21(15) . 20
O4 Zr2 O2 78.10(15) 7_655 20
O6 Zr2 O2 72.21(12) . 20
O2 Zr2 O2 129.3(2) . 20
O3 Zr2 O5 147.94(9) 6 .
O3 Zr2 O5 147.94(9) . .
O4 Zr2 O5 91.08(17) . .
O4 Zr2 O5 91.08(17) 7_655 .
O6 Zr2 O5 96.18(19) . .
O2 Zr2 O5 74.60(12) . .
O2 Zr2 O5 74.60(12) 20 .
O3 Zr2 Zr1 34.58(11) 6 13_655
O3 Zr2 Zr1 84.74(12) . 13_655
O4 Zr2 Zr1 86.06(12) . 13_655
O4 Zr2 Zr1 33.68(11) 7_655 13_655
O6 Zr2 Zr1 118.15(9) . 13_655
O2 Zr2 Zr1 159.64(11) . 13_655
O2 Zr2 Zr1 70.89(11) 20 13_655
O5 Zr2 Zr1 118.85(8) . 13_655
O3 Zr2 Zr1 84.74(12) 6 .
O3 Zr2 Zr1 34.58(11) . .
O4 Zr2 Zr1 33.68(11) . .
O4 Zr2 Zr1 86.06(12) 7_655 .
O6 Zr2 Zr1 118.15(9) . .
O2 Zr2 Zr1 70.89(11) . .
O2 Zr2 Zr1 159.64(11) 20 .
O5 Zr2 Zr1 118.85(8) . .
Zr1 Zr2 Zr1 88.83(3) 13_655 .
O3 Zr2 Zr2 87.00(13) 6 18_655
O3 Zr2 Zr2 87.00(13) . 18_655
O4 Zr2 Zr2 33.26(10) . 18_655
O4 Zr2 Zr2 33.26(10) 7_655 18_655
O6 Zr2 Zr2 176.51(14) . 18_655
O2 Zr2 Zr2 108.85(11) . 18_655
O2 Zr2 Zr2 108.85(11) 20 18_655
O5 Zr2 Zr2 87.31(13) . 18_655
Zr1 Zr2 Zr2 59.771(13) 13_655 18_655
Zr1 Zr2 Zr2 59.771(13) . 18_655
O3 Zr2 Zr2 31.69(9) 6 6
O3 Zr2 Zr2 31.69(9) . 6
O4 Zr2 Zr2 86.66(13) . 6
O4 Zr2 Zr2 86.66(13) 7_655 6
O6 Zr2 Zr2 86.51(14) . 6
O2 Zr2 Zr2 106.32(11) . 6
O2 Zr2 Zr2 106.32(11) 20 6
O5 Zr2 Zr2 177.31(13) . 6
Zr1 Zr2 Zr2 59.557(12) 13_655 6
Zr1 Zr2 Zr2 59.557(12) . 6
Zr2 Zr2 Zr2 90.0 18_655 6
C8 N1 H1 120.3 . .
C1 O1 Zr1 129.7(4) . .
C1 O2 Zr2 133.2(4) . .
Zr2 O3 Zr2 116.62(19) 6 .
Zr2 O3 Zr1 111.87(14) 6 .
Zr2 O3 Zr1 111.87(14) . .
Zr1 O4 Zr2 112.53(14) . 18_655
Zr1 O4 Zr2 112.53(14) . .
Zr2 O4 Zr2 113.5(2) 18_655 .
Zr2 O5 H5 108.7 . .
Zr2 O6 H6 109.0 . .
O2 C1 O1 130.6(6) . .
O2 C1 C2 113.4(6) . .
O1 C1 C2 115.9(7) . .
C7 C2 C3 118.2(5) . .
C7 C2 C1 124.3(6) . .
C3 C2 C1 117.4(6) . .
C4 C3 C2 117.2(6) . .
C4 C3 H3 121.4 . .
C2 C3 H3 121.4 . .
C3 C4 C5 120.9(7) . .
C3 C4 H4 119.6 . .
C5 C4 H4 119.6 . .
C6 C5 C4 120.0(7) . .
C6 C5 C9 124.9(7) . .
C4 C5 C9 114.9(7) . .
C5 C6 C7 121.3(6) . .
C5 C6 H6A 119.3 . .
C7 C6 H6A 119.3 . .
C6 C7 C2 121.9(6) . .
C6 C7 H7 119.1 . .
C2 C7 H7 119.1 . .
C9 C8 C9 117.0(8) . 17
C9 C8 N1 121.5(4) . .
C9 C8 N1 121.5(4) 17 .
C10 C9 C8 118.1(6) . .
C10 C9 C5 119.6(6) . .
C8 C9 C5 122.3(6) . .
C11 C10 C9 124.7(6) . .
C11 C10 H10 117.7 . .
C9 C10 H10 117.7 . .
C10 C11 C10 115.9(7) 17 .
C10 C11 C11 121.9(4) 17 19_556
C10 C11 C11 121.9(4) . 19_556

loop_
_geom_bond_atom_site_label_1
_geom_bond_atom_site_label_2
_geom_bond_distance
_geom_bond_site_symmetry_2
Zr1 O4 2.101(4) 19
Zr1 O4 2.101(4) .
Zr1 O1 2.125(3) 18_655
Zr1 O1 2.125(3) .
Zr1 O1 2.125(3) 19
Zr1 O1 2.125(3) 8_655
Zr1 O3 2.140(4) .
Zr1 O3 2.140(4) 18_655
Zr1 Zr2 3.4995(8) 6
Zr1 Zr2 3.4995(8) 13_655
Zr1 Zr2 3.4995(8) .
Zr1 Zr2 3.4995(8) 18_655
Zr2 O3 2.084(2) 6
Zr2 O3 2.084(2) .
Zr2 O4 2.107(2) .
Zr2 O4 2.107(2) 7_655
Zr2 O6 2.128(5) .
Zr2 O2 2.201(4) .
Zr2 O2 2.201(4) 20
Zr2 O5 2.255(4) .
Zr2 Zr1 3.4995(8) 13_655
Zr2 Zr2 3.5237(15) 18_655
Zr2 Zr2 3.5463(13) 6
N1 C8 1.474(9) .
N1 H1 0.8535 .
O1 C1 1.238(7) .
O2 C1 1.229(7) .
O3 Zr2 2.084(2) 6
O4 Zr2 2.107(2) 18_655
O5 H5 0.8500 .
O6 H6 0.8500 .
C1 C2 1.551(6) .
C2 C7 1.383(7) .
C2 C3 1.459(7) .
C3 C4 1.404(7) .
C3 H3 0.9300 .
C4 C5 1.408(8) .
C4 H4 0.9300 .
C5 C6 1.344(8) .
C5 C9 1.523(8) .
C6 C7 1.369(7) .
C6 H6A 0.9300 .
C7 H7 0.9300 .
C8 C9 1.433(6) .
C8 C9 1.433(6) 17
C9 C10 1.377(7) .
C10 C11 1.349(6) .
C10 H10 0.9300 .
C11 C10 1.349(6) 17
C11 C11 1.524(14) 19_556

loop_
_geom_torsion_atom_site_label_1
_geom_torsion_atom_site_label_2
_geom_torsion_atom_site_label_3
_geom_torsion_atom_site_label_4
_geom_torsion
_geom_torsion_site_symmetry_1
_geom_torsion_site_symmetry_4
O4 Zr1 Zr2 O3 -0.76(13) 19 6
O4 Zr1 Zr2 O3 -119.0(2) . 6
O1 Zr1 Zr2 O3 -147.63(16) 18_655 6
O1 Zr1 Zr2 O3 145.41(16) . 6
O1 Zr1 Zr2 O3 78.64(15) 19 6
O1 Zr1 Zr2 O3 -35.2(4) 8_655 6
O3 Zr1 Zr2 O3 48.02(19) . 6
O3 Zr1 Zr2 O3 -67.68(15) 18_655 6
Zr2 Zr1 Zr2 O3 20.44(11) 6 6
Zr2 Zr1 Zr2 O3 -34.40(11) 13_655 6
Zr2 Zr1 Zr2 O3 -89.59(11) 18_655 6
O4 Zr1 Zr2 O3 -48.8(2) 19 .
O4 Zr1 Zr2 O3 -167.1(3) . .
O1 Zr1 Zr2 O3 164.3(2) 18_655 .
O1 Zr1 Zr2 O3 97.4(2) . .
O1 Zr1 Zr2 O3 30.6(2) 19 .
O1 Zr1 Zr2 O3 -83.2(5) 8_655 .
O3 Zr1 Zr2 O3 -115.7(3) 18_655 .
Zr2 Zr1 Zr2 O3 -27.6(2) 6 .
Zr2 Zr1 Zr2 O3 -82.4(2) 13_655 .
Zr2 Zr1 Zr2 O3 -137.6(2) 18_655 .
O4 Zr1 Zr2 O4 118.3(3) 19 .
O1 Zr1 Zr2 O4 -28.6(2) 18_655 .
O1 Zr1 Zr2 O4 -95.5(2) . .
O1 Zr1 Zr2 O4 -162.3(2) 19 .
O1 Zr1 Zr2 O4 83.9(5) 8_655 .
O3 Zr1 Zr2 O4 167.1(3) . .
O3 Zr1 Zr2 O4 51.4(2) 18_655 .
Zr2 Zr1 Zr2 O4 139.5(2) 6 .
Zr2 Zr1 Zr2 O4 84.6(2) 13_655 .
Zr2 Zr1 Zr2 O4 29.5(2) 18_655 .
O4 Zr1 Zr2 O4 67.25(15) 19 7_655
O4 Zr1 Zr2 O4 -51.0(2) . 7_655
O1 Zr1 Zr2 O4 -79.63(16) 18_655 7_655
O1 Zr1 Zr2 O4 -146.58(16) . 7_655
O1 Zr1 Zr2 O4 146.65(16) 19 7_655
O1 Zr1 Zr2 O4 32.8(4) 8_655 7_655
O3 Zr1 Zr2 O4 116.0(2) . 7_655
O3 Zr1 Zr2 O4 0.33(13) 18_655 7_655
Zr2 Zr1 Zr2 O4 88.44(12) 6 7_655
Zr2 Zr1 Zr2 O4 33.60(11) 13_655 7_655
Zr2 Zr1 Zr2 O4 -21.58(12) 18_655 7_655
O4 Zr1 Zr2 O6 -87.97(15) 19 .
O4 Zr1 Zr2 O6 153.7(3) . .
O1 Zr1 Zr2 O6 125.16(17) 18_655 .
O1 Zr1 Zr2 O6 58.20(16) . .
O1 Zr1 Zr2 O6 -8.57(17) 19 .
O1 Zr1 Zr2 O6 -122.4(4) 8_655 .
O3 Zr1 Zr2 O6 -39.2(2) . .
O3 Zr1 Zr2 O6 -154.89(14) 18_655 .
Zr2 Zr1 Zr2 O6 -66.77(13) 6 .
Zr2 Zr1 Zr2 O6 -121.61(13) 13_655 .
Zr2 Zr1 Zr2 O6 -176.80(13) 18_655 .
O4 Zr1 Zr2 O2 -144.47(13) 19 .
O4 Zr1 Zr2 O2 97.3(2) . .
O1 Zr1 Zr2 O2 68.66(15) 18_655 .
O1 Zr1 Zr2 O2 1.70(16) . .
O1 Zr1 Zr2 O2 -65.07(15) 19 .
O3 Zr1 Zr2 O2 -95.7(2) . .
O3 Zr1 Zr2 O2 148.61(13) 18_655 .
Zr2 Zr1 Zr2 O2 -123.27(11) 6 .
Zr2 Zr1 Zr2 O2 -178.11(11) 13_655 .
Zr2 Zr1 Zr2 O2 126.70(11) 18_655 .
O4 Zr1 Zr2 O2 28.5(3) 19 20
O4 Zr1 Zr2 O2 -89.8(4) . 20
O1 Zr1 Zr2 O2 -118.4(3) 18_655 20
O1 Zr1 Zr2 O2 174.7(3) . 20
O1 Zr1 Zr2 O2 107.9(3) 19 20
O1 Zr1 Zr2 O2 -5.9(5) 8_655 20
O3 Zr1 Zr2 O2 77.3(4) . 20
O3 Zr1 Zr2 O2 -38.4(3) 18_655 20
Zr2 Zr1 Zr2 O2 49.7(3) 6 20
Zr2 Zr1 Zr2 O2 -5.1(3) 13_655 20
Zr2 Zr1 Zr2 O2 -60.3(3) 18_655 20
O4 Zr1 Zr2 O5 156.31(13) 19 .
O4 Zr1 Zr2 O5 38.0(2) . .
O1 Zr1 Zr2 O5 9.44(16) 18_655 .
O1 Zr1 Zr2 O5 -57.52(16) . .
O1 Zr1 Zr2 O5 -124.29(16) 19 .
O1 Zr1 Zr2 O5 121.9(4) 8_655 .
O3 Zr1 Zr2 O5 -154.9(2) . .
O3 Zr1 Zr2 O5 89.39(13) 18_655 .
Zr2 Zr1 Zr2 O5 177.51(12) 6 .
Zr2 Zr1 Zr2 O5 122.67(12) 13_655 .
Zr2 Zr1 Zr2 O5 67.48(12) 18_655 .
O4 Zr1 Zr2 Zr1 33.65(7) 19 13_655
O4 Zr1 Zr2 Zr1 -84.6(2) . 13_655
O1 Zr1 Zr2 Zr1 -113.23(11) 18_655 13_655
O1 Zr1 Zr2 Zr1 179.81(10) . 13_655
O1 Zr1 Zr2 Zr1 113.04(11) 19 13_655
O1 Zr1 Zr2 Zr1 -0.8(4) 8_655 13_655
O3 Zr1 Zr2 Zr1 82.4(2) . 13_655
O3 Zr1 Zr2 Zr1 -33.27(6) 18_655 13_655
Zr2 Zr1 Zr2 Zr1 54.842(17) 6 13_655
Zr2 Zr1 Zr2 Zr1 0.0 13_655 13_655
Zr2 Zr1 Zr2 Zr1 -55.185(16) 18_655 13_655
O4 Zr1 Zr2 Zr2 88.83(7) 19 18_655
O4 Zr1 Zr2 Zr2 -29.5(2) . 18_655
O1 Zr1 Zr2 Zr2 -58.04(11) 18_655 18_655
O1 Zr1 Zr2 Zr2 -125.00(10) . 18_655
O1 Zr1 Zr2 Zr2 168.23(11) 19 18_655
O1 Zr1 Zr2 Zr2 54.4(4) 8_655 18_655
O3 Zr1 Zr2 Zr2 137.6(2) . 18_655
O3 Zr1 Zr2 Zr2 21.91(6) 18_655 18_655
Zr2 Zr1 Zr2 Zr2 110.026(13) 6 18_655
Zr2 Zr1 Zr2 Zr2 55.185(16) 13_655 18_655
O4 Zr1 Zr2 Zr2 -21.20(7) 19 6
O4 Zr1 Zr2 Zr2 -139.5(2) . 6
O1 Zr1 Zr2 Zr2 -168.07(11) 18_655 6
O1 Zr1 Zr2 Zr2 124.97(10) . 6
O1 Zr1 Zr2 Zr2 58.20(11) 19 6
O1 Zr1 Zr2 Zr2 -55.6(4) 8_655 6
O3 Zr1 Zr2 Zr2 27.6(2) . 6
O3 Zr1 Zr2 Zr2 -88.12(7) 18_655 6
Zr2 Zr1 Zr2 Zr2 -54.842(17) 13_655 6
Zr2 Zr1 Zr2 Zr2 -110.026(13) 18_655 6
O4 Zr1 O1 C1 61.5(6) 19 .
O4 Zr1 O1 C1 -38.9(5) . .
O1 Zr1 O1 C1 -121.8(5) 18_655 .
O1 Zr1 O1 C1 112.5(5) 19 .
O1 Zr1 O1 C1 175.4(6) 8_655 .
O3 Zr1 O1 C1 28.8(5) . .
O3 Zr1 O1 C1 -68.7(6) 18_655 .
Zr2 Zr1 O1 C1 45.4(6) 6 .
Zr2 Zr1 O1 C1 -4.0(9) 13_655 .
Zr2 Zr1 O1 C1 -4.8(5) . .
Zr2 Zr1 O1 C1 -54.5(6) 18_655 .
O3 Zr2 O2 C1 -59.2(7) 6 .
O3 Zr2 O2 C1 -35.2(6) . .
O4 Zr2 O2 C1 34.4(6) . .
O4 Zr2 O2 C1 57.0(7) 7_655 .
O6 Zr2 O2 C1 -129.3(7) . .
O2 Zr2 O2 C1 -176.7(5) 20 .
O5 Zr2 O2 C1 128.8(6) . .
Zr1 Zr2 O2 C1 -5.3(9) 13_655 .
Zr1 Zr2 O2 C1 0.2(6) . .
Zr2 Zr2 O2 C1 47.2(6) 18_655 .
Zr2 Zr2 O2 C1 -48.5(6) 6 .
O3 Zr2 O3 Zr2 6.7(3) 6 6
O4 Zr2 O3 Zr2 122.8(3) . 6
O4 Zr2 O3 Zr2 64.6(2) 7_655 6
O6 Zr2 O3 Zr2 -83.3(2) . 6
O2 Zr2 O3 Zr2 -155.1(3) . 6
O2 Zr2 O3 Zr2 -19.8(4) 20 6
O5 Zr2 O3 Zr2 175.0(2) . 6
Zr1 Zr2 O3 Zr2 35.0(2) 13_655 6
Zr1 Zr2 O3 Zr2 130.6(4) . 6
Zr2 Zr2 O3 Zr2 94.9(2) 18_655 6
O3 Zr2 O3 Zr1 -123.85(12) 6 .
O4 Zr2 O3 Zr1 -7.71(18) . .
O4 Zr2 O3 Zr1 -66.0(2) 7_655 .
O6 Zr2 O3 Zr1 146.14(19) . .
O2 Zr2 O3 Zr1 74.38(19) . .
O2 Zr2 O3 Zr1 -150.31(17) 20 .
O5 Zr2 O3 Zr1 44.4(4) . .
Zr1 Zr2 O3 Zr1 -95.59(18) 13_655 .
Zr2 Zr2 O3 Zr1 -35.69(17) 18_655 .
Zr2 Zr2 O3 Zr1 -130.6(4) 6 .
O4 Zr1 O3 Zr2 -7.78(18) 19 6
O4 Zr1 O3 Zr2 -125.2(2) . 6
O1 Zr1 O3 Zr2 -157.49(18) 18_655 6
O1 Zr1 O3 Zr2 151.3(2) . 6
O1 Zr1 O3 Zr2 75.73(19) 19 6
O1 Zr1 O3 Zr2 24.5(4) 8_655 6
O3 Zr1 O3 Zr2 -66.47(17) 18_655 6
Zr2 Zr1 O3 Zr2 -35.98(17) 13_655 6
Zr2 Zr1 O3 Zr2 -132.9(3) . 6
Zr2 Zr1 O3 Zr2 -96.97(18) 18_655 6
O4 Zr1 O3 Zr2 125.2(2) 19 .
O4 Zr1 O3 Zr2 7.78(18) . .
O1 Zr1 O3 Zr2 -24.5(4) 18_655 .
O1 Zr1 O3 Zr2 -75.73(19) . .
O1 Zr1 O3 Zr2 -151.3(2) 19 .
O1 Zr1 O3 Zr2 157.49(18) 8_655 .
O3 Zr1 O3 Zr2 66.47(17) 18_655 .
Zr2 Zr1 O3 Zr2 132.9(3) 6 .
Zr2 Zr1 O3 Zr2 96.97(18) 13_655 .
Zr2 Zr1 O3 Zr2 35.98(17) 18_655 .
O4 Zr1 O4 Zr2 64.86(18) 19 18_655
O1 Zr1 O4 Zr2 -77.2(2) 18_655 18_655
O1 Zr1 O4 Zr2 -153.1(2) . 18_655
O1 Zr1 O4 Zr2 157.50(17) 19 18_655
O1 Zr1 O4 Zr2 -27.8(4) 8_655 18_655
O3 Zr1 O4 Zr2 122.0(2) . 18_655
O3 Zr1 O4 Zr2 7.74(18) 18_655 18_655
Zr2 Zr1 O4 Zr2 95.11(18) 6 18_655
Zr2 Zr1 O4 Zr2 34.61(18) 13_655 18_655
Zr2 Zr1 O4 Zr2 129.7(4) . 18_655
O4 Zr1 O4 Zr2 -64.86(18) 19 .
O1 Zr1 O4 Zr2 153.1(2) 18_655 .
O1 Zr1 O4 Zr2 77.2(2) . .
O1 Zr1 O4 Zr2 27.8(4) 19 .
O1 Zr1 O4 Zr2 -157.50(17) 8_655 .
O3 Zr1 O4 Zr2 -7.74(18) . .
O3 Zr1 O4 Zr2 -122.0(2) 18_655 .
Zr2 Zr1 O4 Zr2 -34.61(18) 6 .
Zr2 Zr1 O4 Zr2 -95.11(18) 13_655 .
Zr2 Zr1 O4 Zr2 -129.7(4) 18_655 .
O3 Zr2 O4 Zr1 62.5(2) 6 .
O3 Zr2 O4 Zr1 7.89(19) . .
O4 Zr2 O4 Zr1 121.96(14) 7_655 .
O6 Zr2 O4 Zr1 -44.5(4) . .
O2 Zr2 O4 Zr1 -73.3(2) . .
O2 Zr2 O4 Zr1 146.27(19) 20 .
O5 Zr2 O4 Zr1 -147.34(19) . .
Zr1 Zr2 O4 Zr1 93.82(18) 13_655 .
Zr2 Zr2 O4 Zr1 129.2(4) 18_655 .
Zr2 Zr2 O4 Zr1 34.13(17) 6 .
O3 Zr2 O4 Zr2 -66.7(2) 6 18_655
O3 Zr2 O4 Zr2 -121.3(3) . 18_655
O4 Zr2 O4 Zr2 -7.3(3) 7_655 18_655
O6 Zr2 O4 Zr2 -173.8(3) . 18_655
O2 Zr2 O4 Zr2 157.4(2) . 18_655
O2 Zr2 O4 Zr2 17.0(4) 20 18_655
O5 Zr2 O4 Zr2 83.4(2) . 18_655
Zr1 Zr2 O4 Zr2 -35.41(19) 13_655 18_655
Zr1 Zr2 O4 Zr2 -129.2(4) . 18_655
Zr2 Zr2 O4 Zr2 -95.1(2) 6 18_655
Zr2 O2 C1 O1 -4.1(12) . .
Zr2 O2 C1 C2 -179.2(4) . .
Zr1 O1 C1 O2 7.3(12) . .
Zr1 O1 C1 C2 -177.7(3) . .
O2 C1 C2 C7 -1.2(10) . .
O1 C1 C2 C7 -177.1(6) . .
O2 C1 C2 C3 176.5(6) . .
O1 C1 C2 C3 0.6(9) . .
C7 C2 C3 C4 -9.0(10) . .
C1 C2 C3 C4 173.1(6) . .
C2 C3 C4 C5 7.3(11) . .
C3 C4 C5 C6 -2.9(12) . .
C3 C4 C5 C9 172.1(6) . .
C4 C5 C6 C7 0.2(11) . .
C9 C5 C6 C7 -174.3(6) . .
C5 C6 C7 C2 -2.2(11) . .
C3 C2 C7 C6 6.7(10) . .
C1 C2 C7 C6 -175.5(6) . .
C9 C8 C9 C10 6.8(17) 17 .
N1 C8 C9 C10 -171.9(8) . .
C9 C8 C9 C5 -174.5(6) 17 .
N1 C8 C9 C5 6.9(16) . .
C6 C5 C9 C10 55.2(12) . .
C4 C5 C9 C10 -119.5(8) . .
C6 C5 C9 C8 -123.5(10) . .
C4 C5 C9 C8 61.8(12) . .
C8 C9 C10 C11 3.3(14) . .
C5 C9 C10 C11 -175.5(8) . .
C9 C10 C11 C10 -12.9(15) . 17
C9 C10 C11 C11 174.0(6) . 19_556

loop_
_platon_squeeze_void_nr
_platon_squeeze_void_average_x
_platon_squeeze_void_average_y
_platon_squeeze_void_average_z
_platon_squeeze_void_volume
_platon_squeeze_void_count_electrons
1 -0.011 -0.008 -0.038 17618.9 1403.5
